data_7104919
loop_
_publ_author_name
'Mehta, Goverdhan'
'Sen, Saikat'

_publ_section_title
;
 Towards a temperature-guided molecular switch: an unusual reversible
 low-temperature polymorphic phase transition in a conformationally
 locked environment.
;
_journal_issue 40
_journal_name_full 'Chemical communications (Cambridge, England)'
_journal_page_first 5981
_journal_page_last 5983
_journal_paper_doi 10.1039/b905651c
_journal_year 2009
_chemical_compound_source 'see text'
_chemical_formula_iupac 'C18 H26 O10'
_chemical_formula_moiety 'C18 H26 O10'
_chemical_formula_structural 'C18 H26 O10'
_chemical_formula_sum 'C18 H26 O10'
_chemical_formula_weight 402.39
_chemical_name_systematic
;
(all trans)-3,6,7-tri(acetyloxy)-4a,8a-dihydroxyperhydro-2-naphthalenyl acetate
;
_space_group_IT_number 15
_symmetry_cell_setting monoclinic
_symmetry_Int_Tables_number 15
_symmetry_space_group_name_Hall '-C 2yc'
_symmetry_space_group_name_H-M 'C 1 2/c 1'
_atom_sites_solution_hydrogens geom
_atom_sites_solution_primary direct
_atom_sites_solution_secondary difmap
_audit_creation_date 'Mar 02 19:52:37 2009'
_audit_creation_method 'PLATON <TABLE ACC> option'
_cell_angle_alpha 90
_cell_angle_beta 105.664(5)
_cell_angle_gamma 90
_cell_formula_units_Z 4
_cell_length_a 21.433(7)
_cell_length_b 5.7126(18)
_cell_length_c 16.720(5)
_cell_measurement_reflns_used 698
_cell_measurement_temperature 291(2)
_cell_measurement_theta_max 23.43
_cell_measurement_theta_min 2.76
_cell_volume 1971.1(11)
_computing_cell_refinement 'SMART (Bruker, 1998)'
_computing_data_collection 'SMART (Bruker, 1998)'
_computing_data_reduction 'SAINT (Bruker, 1998)'
_computing_molecular_graphics 'Ortep-3 for Windows (Farrugia, 1997) and CAMERON (Watkin et al., 1993)'
_computing_publication_material 'PLATON (Spek, 2003)'
_computing_structure_refinement 'SHELXL-97 (Sheldrick, 1997)'
_computing_structure_solution 'SIR92 (Altomare et al., 1994)'
_diffrn_ambient_temperature 291(2)
_diffrn_measured_fraction_theta_full 0.998
_diffrn_measured_fraction_theta_max 0.998
_diffrn_measurement_device_type 'CCD area detector'
_diffrn_measurement_method '\f and \w scans'
_diffrn_radiation_monochromator graphite
_diffrn_radiation_source 'fine-focus sealed tube'
_diffrn_radiation_type MoKa
_diffrn_radiation_wavelength 0.71073
_diffrn_reflns_av_R_equivalents 0.0176
_diffrn_reflns_av_sigmaI/netI 0.0162
_diffrn_reflns_limit_h_max 25
_diffrn_reflns_limit_h_min -25
_diffrn_reflns_limit_k_max 6
_diffrn_reflns_limit_k_min -6
_diffrn_reflns_limit_l_max 20
_diffrn_reflns_limit_l_min -20
_diffrn_reflns_number 6929
_diffrn_reflns_reduction_process
;
;
_diffrn_reflns_theta_full 25.00
_diffrn_reflns_theta_max 25.35
_diffrn_reflns_theta_min 2.53
_diffrn_standards_number 0
_exptl_absorpt_coefficient_mu 0.111
_exptl_absorpt_correction_T_max 0.9738
_exptl_absorpt_correction_T_min 0.9439
_exptl_absorpt_correction_type multi-scan
_exptl_absorpt_process_details '(SADABS; Sheldrick, 1997)'
_exptl_crystal_colour colorless
_exptl_crystal_density_diffrn 1.356
_exptl_crystal_density_method 'Not Measured'
_exptl_crystal_description block
_exptl_crystal_F_000 856
_exptl_crystal_size_max 0.32
_exptl_crystal_size_mid 0.26
_exptl_crystal_size_min 0.24
_refine_diff_density_max 0.213
_refine_diff_density_min -0.182
_refine_diff_density_rms 0.041
_refine_ls_extinction_method none
_refine_ls_goodness_of_fit_ref 1.052
_refine_ls_hydrogen_treatment constr
_refine_ls_matrix_type full
_refine_ls_number_parameters 139
_refine_ls_number_reflns 1800
_refine_ls_number_restraints 0
_refine_ls_restrained_S_all 1.052
_refine_ls_R_factor_all 0.0642
_refine_ls_R_factor_gt 0.0514
_refine_ls_shift/su_max 0.000
_refine_ls_shift/su_mean 0.000
_refine_ls_structure_factor_coef Fsqd
_refine_ls_weighting_details 'calc w=1/[\s^2^(Fo^2^)+(0.0753P)^2^+1.3499P] where P=(Fo^2^+2Fc^2^)/3'
_refine_ls_weighting_scheme calc
_refine_ls_wR_factor_gt 0.1402
_refine_ls_wR_factor_ref 0.1518
_reflns_number_gt 1419
_reflns_number_total 1800
_reflns_threshold_expression I>2sigma(I)
_cod_data_source_file b905651c.txt
_cod_data_source_block tetraacetate_alpha_form_RT
_cod_depositor_comments
;
The following automatic conversions were performed:
'_symmetry_cell_setting' value 'Monoclinic' changed to 'monoclinic'
according to '/home/saulius/struct/CIF-dictionaries/cif_core.dic'
dictionary named 'cif_core.dic' version 2.4.1 from 2010-06-29.

Automatic conversion script
Id: cif_fix_enum 1527 2010-12-29 10:47:43Z saulius 
;
_cod_original_sg_symbol_H-M 'C 2/c'
_cod_database_code 7104919

loop_
_symmetry_equiv_pos_site_id
_symmetry_equiv_pos_as_xyz
1 x,y,z
2 -x,y,1/2-z
3 -x,-y,-z
4 x,-y,1/2+z
5 1/2+x,1/2+y,z
6 1/2-x,1/2+y,1/2-z
7 1/2-x,1/2-y,-z
8 1/2+x,1/2-y,1/2+z

loop_
_atom_site_label
_atom_site_type_symbol
_atom_site_fract_x
_atom_site_fract_y
_atom_site_fract_z
_atom_site_U_iso_or_equiv
_atom_site_adp_type
_atom_site_occupancy
_atom_site_symmetry_multiplicity
_atom_site_calc_flag
_atom_site_refinement_flags
_atom_site_disorder_assembly
_atom_site_disorder_group
O1 O 0.59427(7) 0.2114(3) 0.38645(8) 0.0575(4) Uani 1 1 d . . .
O2 O 0.47146(7) 0.2187(2) 0.41996(8) 0.0524(4) Uani 1 1 d . . .
O3 O 0.34652(7) 0.1654(3) 0.43824(10) 0.0690(5) Uani 1 1 d . A .
O4 O 0.59879(11) 0.0372(3) 0.26928(11) 0.0888(6) Uani 1 1 d . . .
O5A O 0.2592(7) -0.0147(16) 0.3678(12) 0.144(8) Uani 0.52(3) 1 d P A 1
O5B O 0.2473(3) 0.051(2) 0.4283(15) 0.125(6) Uani 0.48(3) 1 d P A 2
C1 C 0.59745(10) -0.0126(4) 0.42889(13) 0.0535(5) Uani 1 1 d . . .
C2 C 0.53162(10) -0.1314(4) 0.41179(12) 0.0508(5) Uani 1 1 d . . .
C3 C 0.48438(9) -0.0135(3) 0.45299(11) 0.0447(5) Uani 1 1 d . . .
C4 C 0.42154(10) -0.1537(4) 0.43847(12) 0.0515(5) Uani 1 1 d . . .
C5 C 0.37290(10) -0.0502(4) 0.48012(13) 0.0554(6) Uani 1 1 d . . .
C6 C 0.59617(10) 0.2130(4) 0.30748(13) 0.0556(6) Uani 1 1 d . . .
C7 C 0.59517(13) 0.4542(4) 0.27488(15) 0.0713(7) Uani 1 1 d . . .
C8 C 0.28552(14) 0.1754(7) 0.3978(2) 0.0992(11) Uani 1 1 d . . .
C9 C 0.26633(14) 0.4011(7) 0.3563(2) 0.1094(12) Uani 1 1 d . A .
H2O H 0.4429 0.2138 0.3760 0.079 Uiso 1 1 calc R . .
H1 H 0.6273 -0.1159 0.4104 0.064 Uiso 1 1 calc R . .
H2A H 0.5380 -0.2922 0.4309 0.061 Uiso 1 1 calc R . .
H2B H 0.5123 -0.1348 0.3522 0.061 Uiso 1 1 calc R . .
H4A H 0.4015 -0.1637 0.3792 0.062 Uiso 1 1 calc R . .
H4B H 0.4320 -0.3117 0.4590 0.062 Uiso 1 1 calc R . .
H5 H 0.3376 -0.1623 0.4761 0.066 Uiso 1 1 calc R . .
H7A H 0.5930 0.5639 0.3175 0.107 Uiso 1 1 calc R . .
H7B H 0.5580 0.4735 0.2281 0.107 Uiso 1 1 calc R . .
H7C H 0.6339 0.4815 0.2578 0.107 Uiso 1 1 calc R . .
H9A H 0.3017 0.4635 0.3378 0.164 Uiso 1 1 calc R . .
H9B H 0.2553 0.5085 0.3945 0.164 Uiso 1 1 calc R . .
H9C H 0.2295 0.3788 0.3093 0.164 Uiso 1 1 calc R . .

loop_
_atom_site_aniso_label
_atom_site_aniso_U_11
_atom_site_aniso_U_22
_atom_site_aniso_U_33
_atom_site_aniso_U_23
_atom_site_aniso_U_13
_atom_site_aniso_U_12
O1 0.0684(9) 0.0643(10) 0.0449(8) -0.0027(7) 0.0241(7) -0.0019(7)
O2 0.0562(9) 0.0565(9) 0.0398(7) 0.0072(6) 0.0048(6) 0.0042(7)
O3 0.0460(9) 0.0798(11) 0.0741(11) 0.0112(9) 0.0043(7) 0.0069(8)
O4 0.1317(17) 0.0858(13) 0.0556(10) -0.0171(10) 0.0367(11) -0.0085(12)
O5A 0.096(7) 0.115(5) 0.164(11) 0.034(5) -0.065(7) -0.027(4)
O5B 0.050(3) 0.138(6) 0.182(14) 0.051(7) 0.021(4) -0.002(3)
C1 0.0549(12) 0.0599(13) 0.0473(11) -0.0015(10) 0.0167(9) 0.0038(10)
C2 0.0575(12) 0.0553(12) 0.0387(10) -0.0034(9) 0.0114(9) 0.0015(10)
C3 0.0483(10) 0.0478(11) 0.0360(10) 0.0024(8) 0.0078(8) 0.0034(9)
C4 0.0537(12) 0.0591(13) 0.0377(10) -0.0031(9) 0.0052(8) -0.0023(10)
C5 0.0479(11) 0.0648(14) 0.0505(12) 0.0034(10) 0.0083(9) -0.0007(10)
C6 0.0516(12) 0.0745(15) 0.0402(10) -0.0089(11) 0.0117(9) -0.0069(11)
C7 0.0829(17) 0.0786(17) 0.0539(13) 0.0019(12) 0.0211(12) -0.0130(14)
C8 0.0509(15) 0.106(3) 0.121(3) 0.030(2) -0.0106(17) -0.0012(16)
C9 0.0595(16) 0.122(3) 0.134(3) 0.042(2) 0.0035(17) 0.0165(17)

loop_
_atom_type_symbol
_atom_type_description
_atom_type_scat_dispersion_real
_atom_type_scat_dispersion_imag
_atom_type_scat_source
O O 0.0106 0.0060 'International Tables Vol C Tables 4.2.6.8 and 6.1.1.4'
H H 0.0000 0.0000 'International Tables Vol C Tables 4.2.6.8 and 6.1.1.4'
C C 0.0033 0.0016 'International Tables Vol C Tables 4.2.6.8 and 6.1.1.4'

loop_
_geom_angle_atom_site_label_1
_geom_angle_atom_site_label_2
_geom_angle_atom_site_label_3
_geom_angle
_geom_angle_site_symmetry_1
_geom_angle_site_symmetry_3
_geom_angle_publ_flag
O1 C1 C2 112.42(17) . . ?
O1 C6 C7 111.75(19) . . ?
O1 C1 H1 108.9 . . ?
O2 C3 C2 108.46(16) . . ?
O2 C3 C4 110.67(15) . . ?
O3 C5 C4 109.53(18) . . ?
O3 C5 H5 109.1 . . ?
O3 C8 C9 113.4(3) . . ?
O4 C6 O1 122.7(2) . . ?
O4 C6 C7 125.6(2) . . ?
O5A C8 O5B 54.6(5) . . ?
O5A C8 O3 116.5(7) . . ?
O5A C8 C9 121.9(4) . . ?
O5B C8 O3 115.3(7) . . ?
O5B C8 C9 122.9(4) . . ?
C1 C2 C3 114.38(18) . . ?
C1 C2 H2A 108.7 . . ?
C1 C2 H2B 108.7 . . ?
C2 C3 C4 111.12(17) . . ?
C2 C1 H1 108.9 . . ?
C3 O2 H2O 109.5 . . ?
C3 C2 H2A 108.7 . . ?
C3 C2 H2B 108.7 . . ?
C3 C4 H4A 108.7 . . ?
C3 C4 H4B 108.7 . . ?
C4 C5 H5 109.1 . . ?
C5 C4 C3 114.01(17) . . ?
C5 C4 H4A 108.7 . . ?
C5 C4 H4B 108.7 . . ?
C6 O1 C1 118.64(17) . . ?
C6 C7 H7A 109.5 . . ?
C6 C7 H7B 109.5 . . ?
C6 C7 H7C 109.5 . . ?
C8 O3 C5 119.5(2) . . ?
C8 C9 H9A 109.5 . . ?
C8 C9 H9B 109.5 . . ?
C8 C9 H9C 109.5 . . ?
H2A C2 H2B 107.6 . . ?
H4A C4 H4B 107.6 . . ?
H7A C7 H7B 109.5 . . ?
H7A C7 H7C 109.5 . . ?
H7B C7 H7C 109.5 . . ?
H9A C9 H9B 109.5 . . ?
H9A C9 H9C 109.5 . . ?
H9B C9 H9C 109.5 . . ?

loop_
_geom_bond_atom_site_label_1
_geom_bond_atom_site_label_2
_geom_bond_distance
_geom_bond_site_symmetry_2
_geom_bond_publ_flag
O1 C1 1.456(3) . ?
O1 C6 1.332(2) . ?
O2 C3 1.434(2) . ?
O2 H2O 0.8200 . ?
O3 C5 1.454(3) . ?
O3 C8 1.301(3) . ?
O5A C8 1.264(9) . ?
O5B C8 1.286(7) . ?
C1 H1 0.9800 . ?
C2 C1 1.521(3) . ?
C2 C3 1.527(3) . ?
C2 H2A 0.9700 . ?
C2 H2B 0.9700 . ?
C4 C3 1.529(3) . ?
C4 C5 1.521(3) . ?
C4 H4A 0.9700 . ?
C4 H4B 0.9700 . ?
C5 H5 0.9800 . ?
C6 O4 1.200(3) . ?
C6 C7 1.479(3) . ?
C7 H7A 0.9600 . ?
C7 H7B 0.9600 . ?
C7 H7C 0.9600 . ?
C8 C9 1.470(5) . ?
C9 H9A 0.9600 . ?
C9 H9B 0.9600 . ?
C9 H9C 0.9600 . ?

loop_
_geom_hbond_atom_site_label_D
_geom_hbond_atom_site_label_H
_geom_hbond_atom_site_label_A
_geom_hbond_distance_DH
_geom_hbond_distance_HA
_geom_hbond_distance_DA
_geom_hbond_angle_DHA
_geom_hbond_site_symmetry_A
_geom_hbond_publ_flag
O2 H2O O4 0.8200 2.5600 3.283(2) 148.00 2_655 yes

loop_
_geom_torsion_atom_site_label_1
_geom_torsion_atom_site_label_2
_geom_torsion_atom_site_label_3
_geom_torsion_atom_site_label_4
_geom_torsion
_geom_torsion_site_symmetry_1
_geom_torsion_site_symmetry_2
_geom_torsion_site_symmetry_3
_geom_torsion_site_symmetry_4
_geom_torsion_publ_flag
C1 O1 C6 O4 1.9(3) . . . . ?
C1 O1 C6 C7 -177.67(19) . . . . ?
C1 C2 C3 O2 62.6(2) . . . . ?
C1 C2 C3 C4 -175.55(16) . . . . ?
C3 C2 C1 O1 -71.0(2) . . . . ?
C3 C4 C5 O3 70.2(2) . . . . ?
C5 O3 C8 O5A -28.6(14) . . . . ?
C5 O3 C8 O5B 32.7(12) . . . . ?
C5 O3 C8 C9 -177.9(3) . . . . ?
C5 C4 C3 O2 -61.2(2) . . . . ?
C5 C4 C3 C2 178.21(16) . . . . ?
C6 O1 C1 C2 -83.6(2) . . . . ?
C8 O3 C5 C4 113.8(3) . . . . ?
